data_8103159
loop_
_publ_author_name
'Wei-Qiu Kan'
'Jian-Fang Ma'

_publ_section_title
;
 Crystal structure of 5,5'-[oxybis(ethylthio)]bis(1-methyl-1H-tetrazole),
 C8H14N8OS2
;
_journal_issue 3
_journal_name_full 'Zeitschrift f\"ur Kristallographie - New Crystal Structures'
_journal_page_first 301
_journal_volume 226
_journal_year 2011
_chemical_formula_moiety 'C8 H14 N8 O S2'
_chemical_formula_sum 'C8 H14 N8 O S2'
_chemical_formula_weight 302.39
_chemical_melting_point ?
_chemical_name_systematic
;
 1-methyl-5-(2-(2-(1-methyl-1H-tetrazol-5-ylthio)ethoxy)ethylthio)-1H-tetrazole
;
_space_group_IT_number 14
_symmetry_cell_setting monoclinic
_symmetry_space_group_name_Hall '-P 2ybc'
_symmetry_space_group_name_H-M 'P 1 21/c 1'
_atom_sites_solution_hydrogens geom
_atom_sites_solution_primary direct
_atom_sites_solution_secondary difmap
_audit_creation_method SHELXL-97
_audit_update_record
;
2011-03-05 # Formatted by publCIF
;
_cell_angle_alpha 90.00
_cell_angle_beta 96.693(7)
_cell_angle_gamma 90.00
_cell_formula_units_Z 4
_cell_length_a 15.0365(12)
_cell_length_b 6.8075(6)
_cell_length_c 13.8335(11)
_cell_measurement_reflns_used 2084
_cell_measurement_temperature 293(2)
_cell_measurement_theta_max 29.1239
_cell_measurement_theta_min 3.1126
_cell_volume 1406.4(2)
_computing_cell_refinement CrysAlis
_computing_data_collection CrysAlis
_computing_data_reduction CrysAlis
_computing_structure_refinement 'SHELXL-97 [4](Sheldrick, 2008)'
_computing_structure_solution 'SHELXS-97 [3]'
_diffrn_ambient_temperature 293(2)
_diffrn_detector_area_resol_mean 10.0
_diffrn_measured_fraction_theta_full 0.994
_diffrn_measured_fraction_theta_max 0.841
_diffrn_measurement_device_type 'Oxford Diffraction Gemini R Ultra'
_diffrn_measurement_method '\w scan'
_diffrn_radiation_monochromator graphite
_diffrn_radiation_source 'fine-focus sealed tube'
_diffrn_radiation_type MoK\a
_diffrn_radiation_wavelength 0.71073
_diffrn_reflns_av_R_equivalents 0.0248
_diffrn_reflns_av_sigmaI/netI 0.0405
_diffrn_reflns_limit_h_max 19
_diffrn_reflns_limit_h_min -19
_diffrn_reflns_limit_k_max 6
_diffrn_reflns_limit_k_min -9
_diffrn_reflns_limit_l_max 18
_diffrn_reflns_limit_l_min -13
_diffrn_reflns_number 5979
_diffrn_reflns_theta_full 25.00
_diffrn_reflns_theta_max 29.24
_diffrn_reflns_theta_min 3.12
_exptl_absorpt_coefficient_mu 0.385
_exptl_absorpt_correction_T_max 1.00000
_exptl_absorpt_correction_T_min 0.75431
_exptl_absorpt_correction_type multi-scan
_exptl_crystal_colour colorless
_exptl_crystal_density_diffrn 1.428
_exptl_crystal_density_method 'not measured'
_exptl_crystal_description block
_exptl_crystal_F_000 632
_exptl_crystal_size_max 0.22
_exptl_crystal_size_mid 0.19
_exptl_crystal_size_min 0.17
_refine_diff_density_max 0.280
_refine_diff_density_min -0.331
_refine_diff_density_rms 0.046
_refine_ls_extinction_method none
_refine_ls_goodness_of_fit_ref 1.075
_refine_ls_hydrogen_treatment constr
_refine_ls_matrix_type full
_refine_ls_number_parameters 172
_refine_ls_number_reflns 3218
_refine_ls_number_restraints 0
_refine_ls_restrained_S_all 1.075
_refine_ls_R_factor_all 0.0748
_refine_ls_R_factor_gt 0.0473
_refine_ls_shift/su_max 0.001
_refine_ls_shift/su_mean 0.000
_refine_ls_structure_factor_coef Fsqd
_refine_ls_weighting_details 'calc w=1/[\s^2^(Fo^2^)+(0.0604P)^2^+0.1120P] where P=(Fo^2^+2Fc^2^)/3'
_refine_ls_weighting_scheme calc
_refine_ls_wR_factor_gt 0.1170
_refine_ls_wR_factor_ref 0.1344
_reflns_number_gt 2234
_reflns_number_total 3218
_reflns_threshold_expression >2\s(I)
_cod_data_source_file 1267-3426.cff
_cod_data_source_block p21c
_cod_depositor_comments
;
The following automatic conversions were performed:

'_chemical_melting_point' value 'not measured' was changed to '?' -
the value is undefined or not given.

Automatic conversion script
Id: cif_fix_values 1715 2011-07-08 13:25:40Z adriana 
;
_cod_original_sg_symbol_H-M p21/c
_cod_database_code 8103159

loop_
_symmetry_equiv_pos_as_xyz
'x, y, z'
'-x, y+1/2, -z+1/2'
'-x, -y, -z'
'x, -y-1/2, z-1/2'

loop_
_atom_site_label
_atom_site_type_symbol
_atom_site_fract_x
_atom_site_fract_y
_atom_site_fract_z
_atom_site_U_iso_or_equiv
_atom_site_adp_type
_atom_site_occupancy
_atom_site_symmetry_multiplicity
_atom_site_calc_flag
_atom_site_refinement_flags
S2 S 0.83199(4) 1.00139(9) 0.67976(5) 0.0567(2) Uani 1 1 d .
S1 S 0.69535(4) 0.16053(12) 0.30954(5) 0.0702(3) Uani 1 1 d .
O1 O 0.75002(11) 0.5105(2) 0.54000(11) 0.0534(4) Uani 1 1 d .
N4 N 0.52874(13) 0.1866(3) 0.37224(13) 0.0563(5) Uani 1 1 d .
N5 N 0.98946(13) 1.1204(3) 0.62342(12) 0.0454(4) Uani 1 1 d .
N8 N 0.98521(14) 0.8066(3) 0.64530(14) 0.0534(5) Uani 1 1 d .
N6 N 1.06967(14) 1.0480(4) 0.60642(15) 0.0610(6) Uani 1 1 d .
N1 N 0.52786(13) 0.1828(3) 0.21624(13) 0.0506(5) Uani 1 1 d .
N7 N 1.06560(14) 0.8606(3) 0.61918(15) 0.0619(6) Uani 1 1 d .
N2 N 0.44184(14) 0.1905(3) 0.23445(16) 0.0638(6) Uani 1 1 d .
N3 N 0.44370(14) 0.1934(3) 0.32761(16) 0.0629(6) Uani 1 1 d .
C7 C 0.93908(14) 0.9709(3) 0.64719(14) 0.0403(5) Uani 1 1 d .
C4 C 0.72788(18) 0.4582(4) 0.44089(17) 0.0598(7) Uani 1 1 d .
H4A H 0.7727 0.5090 0.4024 0.072 Uiso 1 1 calc R
H4B H 0.6704 0.5142 0.4162 0.072 Uiso 1 1 calc R
C2 C 0.57986(14) 0.1795(3) 0.30092(15) 0.0455(5) Uani 1 1 d .
C5 C 0.76710(17) 0.7134(4) 0.55185(16) 0.0560(6) Uani 1 1 d .
H5A H 0.7147 0.7883 0.5265 0.067 Uiso 1 1 calc R
H5B H 0.8165 0.7515 0.5167 0.067 Uiso 1 1 calc R
C6 C 0.79007(16) 0.7534(4) 0.65907(16) 0.0531(6) Uani 1 1 d .
H6A H 0.8351 0.6604 0.6862 0.064 Uiso 1 1 calc R
H6B H 0.7371 0.7354 0.6920 0.064 Uiso 1 1 calc R
C1 C 0.5519(2) 0.1863(5) 0.11677(17) 0.0763(8) Uani 1 1 d .
H1A H 0.4984 0.1894 0.0716 0.114 Uiso 1 1 calc R
H1B H 0.5858 0.0708 0.1055 0.114 Uiso 1 1 calc R
H1C H 0.5872 0.3010 0.1080 0.114 Uiso 1 1 calc R
C3 C 0.72402(16) 0.2398(4) 0.43341(17) 0.0577(6) Uani 1 1 d .
H3A H 0.6798 0.1903 0.4731 0.069 Uiso 1 1 calc R
H3B H 0.7817 0.1853 0.4585 0.069 Uiso 1 1 calc R
C8 C 0.9679(2) 1.3279(4) 0.61128(19) 0.0660(7) Uani 1 1 d .
H8A H 1.0192 1.3974 0.5936 0.099 Uiso 1 1 calc R
H8B H 0.9516 1.3798 0.6713 0.099 Uiso 1 1 calc R
H8C H 0.9188 1.3435 0.5610 0.099 Uiso 1 1 calc R

loop_
_atom_site_aniso_label
_atom_site_aniso_U_11
_atom_site_aniso_U_22
_atom_site_aniso_U_33
_atom_site_aniso_U_23
_atom_site_aniso_U_13
_atom_site_aniso_U_12
S2 0.0494(4) 0.0537(4) 0.0693(4) -0.0148(3) 0.0163(3) 0.0024(3)
S1 0.0442(4) 0.0981(6) 0.0709(4) -0.0348(4) 0.0176(3) -0.0074(3)
O1 0.0564(10) 0.0531(10) 0.0493(9) -0.0021(7) -0.0001(7) -0.0085(8)
N4 0.0472(12) 0.0694(14) 0.0544(11) -0.0066(10) 0.0154(9) -0.0022(10)
N5 0.0485(11) 0.0439(10) 0.0425(9) 0.0012(8) -0.0006(8) -0.0061(9)
N8 0.0546(12) 0.0473(11) 0.0602(12) 0.0015(9) 0.0145(9) 0.0080(10)
N6 0.0452(12) 0.0759(16) 0.0626(12) 0.0037(11) 0.0089(9) -0.0043(11)
N1 0.0555(12) 0.0473(11) 0.0491(11) -0.0068(9) 0.0063(9) -0.0037(9)
N7 0.0498(12) 0.0722(16) 0.0648(13) 0.0010(11) 0.0116(10) 0.0107(11)
N2 0.0486(12) 0.0647(14) 0.0758(15) -0.0087(11) -0.0017(10) 0.0011(10)
N3 0.0440(12) 0.0708(14) 0.0755(15) -0.0080(12) 0.0134(10) -0.0029(11)
C7 0.0429(12) 0.0412(12) 0.0363(10) -0.0048(9) 0.0026(8) 0.0007(9)
C4 0.0608(16) 0.0654(16) 0.0512(13) -0.0022(12) -0.0024(11) -0.0115(13)
C2 0.0432(12) 0.0467(13) 0.0474(12) -0.0100(10) 0.0089(9) -0.0057(10)
C5 0.0574(15) 0.0532(15) 0.0560(14) -0.0003(11) 0.0003(11) -0.0092(12)
C6 0.0461(13) 0.0600(15) 0.0545(13) -0.0031(12) 0.0113(10) -0.0098(11)
C1 0.106(2) 0.078(2) 0.0462(14) -0.0047(13) 0.0146(14) -0.0046(17)
C3 0.0421(13) 0.0665(17) 0.0631(14) -0.0110(12) -0.0005(11) 0.0035(11)
C8 0.084(2) 0.0428(14) 0.0692(16) 0.0058(12) 0.0002(14) -0.0093(13)

loop_
_atom_type_symbol
_atom_type_description
_atom_type_scat_dispersion_real
_atom_type_scat_dispersion_imag
_atom_type_scat_source
C C 0.0033 0.0016 'International Tables Vol C Tables 4.2.6.8 and 6.1.1.4'
H H 0.0000 0.0000 'International Tables Vol C Tables 4.2.6.8 and 6.1.1.4'
O O 0.0106 0.0060 'International Tables Vol C Tables 4.2.6.8 and 6.1.1.4'
N N 0.0061 0.0033 'International Tables Vol C Tables 4.2.6.8 and 6.1.1.4'
S S 0.1246 0.1234 'International Tables Vol C Tables 4.2.6.8 and 6.1.1.4'

loop_
_geom_angle_atom_site_label_1
_geom_angle_atom_site_label_2
_geom_angle_atom_site_label_3
_geom_angle
C7 S2 C6 99.42(10)
C2 S1 C3 99.80(11)
C5 O1 C4 112.17(17)
C2 N4 N3 105.16(19)
C7 N5 N6 108.04(19)
C7 N5 C8 130.1(2)
N6 N5 C8 121.8(2)
C7 N8 N7 105.26(19)
N7 N6 N5 106.24(19)
C2 N1 N2 108.33(18)
C2 N1 C1 130.1(2)
N2 N1 C1 121.5(2)
N6 N7 N8 111.33(19)
N3 N2 N1 106.18(19)
N2 N3 N4 111.44(18)
N8 C7 N5 109.12(19)
N8 C7 S2 127.84(17)
N5 C7 S2 122.98(17)
O1 C4 C3 108.7(2)
O1 C4 H4A 110.0
C3 C4 H4A 110.0
O1 C4 H4B 110.0
C3 C4 H4B 110.0
H4A C4 H4B 108.3
N4 C2 N1 108.9(2)
N4 C2 S1 128.16(18)
N1 C2 S1 122.93(16)
O1 C5 C6 107.99(19)
O1 C5 H5A 110.1
C6 C5 H5A 110.1
O1 C5 H5B 110.1
C6 C5 H5B 110.1
H5A C5 H5B 108.4
C5 C6 S2 111.04(17)
C5 C6 H6A 109.4
S2 C6 H6A 109.4
C5 C6 H6B 109.4
S2 C6 H6B 109.4
H6A C6 H6B 108.0
N1 C1 H1A 109.5
N1 C1 H1B 109.5
H1A C1 H1B 109.5
N1 C1 H1C 109.5
H1A C1 H1C 109.5
H1B C1 H1C 109.5
C4 C3 S1 111.59(18)
C4 C3 H3A 109.3
S1 C3 H3A 109.3
C4 C3 H3B 109.3
S1 C3 H3B 109.3
H3A C3 H3B 108.0
N5 C8 H8A 109.5
N5 C8 H8B 109.5
H8A C8 H8B 109.5
N5 C8 H8C 109.5
H8A C8 H8C 109.5
H8B C8 H8C 109.5

loop_
_geom_bond_atom_site_label_1
_geom_bond_atom_site_label_2
_geom_bond_distance
S2 C7 1.734(2)
S2 C6 1.813(2)
S1 C2 1.732(2)
S1 C3 1.800(2)
O1 C5 1.410(3)
O1 C4 1.418(3)
N4 C2 1.320(3)
N4 N3 1.354(3)
N5 C7 1.333(3)
N5 N6 1.349(3)
N5 C8 1.455(3)
N8 C7 1.318(3)
N8 N7 1.352(3)
N6 N7 1.290(3)
N1 C2 1.331(3)
N1 N2 1.347(3)
N1 C1 1.463(3)
N2 N3 1.286(3)
C4 C3 1.491(4)
C4 H4A 0.9700
C4 H4B 0.9700
C5 C6 1.508(3)
C5 H5A 0.9700
C5 H5B 0.9700
C6 H6A 0.9700
C6 H6B 0.9700
C1 H1A 0.9600
C1 H1B 0.9600
C1 H1C 0.9600
C3 H3A 0.9700
C3 H3B 0.9700
C8 H8A 0.9600
C8 H8B 0.9600
C8 H8C 0.9600

loop_
_geom_torsion_atom_site_label_1
_geom_torsion_atom_site_label_2
_geom_torsion_atom_site_label_3
_geom_torsion_atom_site_label_4
_geom_torsion
C7 N5 N6 N7 0.6(2)
C8 N5 N6 N7 -177.0(2)
N5 N6 N7 N8 -0.7(3)
C7 N8 N7 N6 0.6(3)
C2 N1 N2 N3 0.6(3)
C1 N1 N2 N3 -177.3(2)
N1 N2 N3 N4 -0.4(3)
C2 N4 N3 N2 0.1(3)
N7 N8 C7 N5 -0.2(2)
N7 N8 C7 S2 -177.50(16)
N6 N5 C7 N8 -0.2(2)
C8 N5 C7 N8 177.1(2)
N6 N5 C7 S2 177.24(14)
C8 N5 C7 S2 -5.5(3)
C6 S2 C7 N8 -22.5(2)
C6 S2 C7 N5 160.53(17)
C5 O1 C4 C3 171.83(19)
N3 N4 C2 N1 0.3(2)
N3 N4 C2 S1 -177.67(18)
N2 N1 C2 N4 -0.5(3)
C1 N1 C2 N4 177.0(2)
N2 N1 C2 S1 177.54(16)
C1 N1 C2 S1 -4.9(3)
C3 S1 C2 N4 -19.2(2)
C3 S1 C2 N1 163.08(19)
C4 O1 C5 C6 -179.9(2)
O1 C5 C6 S2 170.00(16)
C7 S2 C6 C5 -75.99(19)
O1 C4 C3 S1 179.56(16)
C2 S1 C3 C4 -83.63(19)
